data_4513711
loop_
_publ_author_name
'Benmansour, Samia'
'G\'omez-Claramunt, Patricia'
'Vall\'es-Garc\'ia, Cristina'
'M\'inguez Espallargas, Guillermo'
'G\'omez Garc\'ia, Carlos J.'

_publ_section_title
;
 Key Role of the Cation in the Crystallization of Chiral
 Tris(Anilato)Metalate Magnetic Anions
;
_journal_issue 1
_journal_name_full 'Crystal Growth &amp; Design'
_journal_page_first 518
_journal_paper_doi 10.1021/acs.cgd.5b01573
_journal_volume 16
_journal_year 2016
_chemical_formula_sum 'C66 H108 Fe N6 O24 P3'
_chemical_formula_weight 1518.34
_chemical_name_systematic
;
 ?
;
_space_group_crystal_system triclinic
_space_group_IT_number 2
_space_group_name_Hall '-P 1'
_space_group_name_H-M_alt 'P -1'
_symmetry_space_group_name_Hall '-P 1'
_symmetry_space_group_name_H-M 'P -1'
_atom_sites_solution_hydrogens geom
_audit_creation_method SHELXL-2014
_cell_angle_alpha 85.474(9)
_cell_angle_beta 85.232(9)
_cell_angle_gamma 68.212(10)
_cell_formula_units_Z 2
_cell_length_a 11.1092(12)
_cell_length_b 12.6410(14)
_cell_length_c 30.199(3)
_cell_measurement_reflns_used 2558
_cell_measurement_temperature 120(2)
_cell_measurement_theta_max 17.9620
_cell_measurement_theta_min 3.1580
_cell_volume 3919.0(8)
_computing_data_collection
;
CrysAlisPro, Agilent Technologies,
Version 1.171.36.28 (release 01-02-2013 CrysAlis171 .NET)
(compiled Feb  1 2013,16:14:44)
;
_computing_structure_refinement 'SHELXL-2014 (Sheldrick, 2014)'
_diffrn_ambient_temperature 120(2)
_diffrn_measured_fraction_theta_full 0.998
_diffrn_measured_fraction_theta_max 0.891
_diffrn_measurement_device_type 'SuperNova, Single source at offset, Sapphire3'
_diffrn_measurement_method '\w scans'
_diffrn_radiation_type MoK\a
_diffrn_radiation_wavelength 0.71073
_diffrn_reflns_av_R_equivalents 0.2375
_diffrn_reflns_av_unetI/netI 0.3382
_diffrn_reflns_laue_measured_fraction_full 0.998
_diffrn_reflns_laue_measured_fraction_max 0.891
_diffrn_reflns_limit_h_max 14
_diffrn_reflns_limit_h_min -14
_diffrn_reflns_limit_k_max 16
_diffrn_reflns_limit_k_min -16
_diffrn_reflns_limit_l_max 39
_diffrn_reflns_limit_l_min -39
_diffrn_reflns_number 74345
_diffrn_reflns_point_group_measured_fraction_full 0.998
_diffrn_reflns_point_group_measured_fraction_max 0.891
_diffrn_reflns_theta_full 25.000
_diffrn_reflns_theta_max 27.992
_diffrn_reflns_theta_min 3.075
_diffrn_source 'SuperNova (Mo) X-ray Source'
_exptl_absorpt_coefficient_mu 0.329
_exptl_absorpt_correction_T_max 1.00000
_exptl_absorpt_correction_T_min 0.78559
_exptl_absorpt_correction_type multi-scan
_exptl_absorpt_process_details
;
CrysAlisPro, Agilent Technologies,
Version 1.171.36.28 (release 01-02-2013 CrysAlis171 .NET)
(compiled Feb  1 2013,16:14:44)
Empirical absorption correction using spherical harmonics,
 implemented in SCALE3 ABSPACK scaling algorithm.
;
_exptl_crystal_colour Orange
_exptl_crystal_density_diffrn 1.287
_exptl_crystal_description Block
_exptl_crystal_F_000 1618
_exptl_crystal_size_max 0.120
_exptl_crystal_size_mid 0.040
_exptl_crystal_size_min 0.040
_refine_diff_density_max 0.620
_refine_diff_density_min -0.457
_refine_diff_density_rms 0.092
_refine_ls_extinction_method none
_refine_ls_goodness_of_fit_ref 0.978
_refine_ls_hydrogen_treatment constr
_refine_ls_matrix_type full
_refine_ls_number_parameters 831
_refine_ls_number_reflns 16860
_refine_ls_number_restraints 0
_refine_ls_restrained_S_all 0.978
_refine_ls_R_factor_all 0.2861
_refine_ls_R_factor_gt 0.1022
_refine_ls_shift/su_max 0.003
_refine_ls_shift/su_mean 0.000
_refine_ls_structure_factor_coef Fsqd
_refine_ls_weighting_details 'w=1/[\s^2^(Fo^2^)+(0.0809P)^2^] where P=(Fo^2^+2Fc^2^)/3'
_refine_ls_weighting_scheme calc
_refine_ls_wR_factor_gt 0.1954
_refine_ls_wR_factor_ref 0.2727
_reflns_Friedel_coverage 0.000
_reflns_number_gt 5856
_reflns_number_total 16860
_reflns_threshold_expression 'I > 2\s(I)'
_cod_data_source_file cg5b01573_si_007.cif
_cod_data_source_block shelx_compound15
_cod_depositor_comments 'Adding full bibliography for 4513708--4513713.cif.'
_cod_original_cell_volume 3919.1(8)
_cod_database_code 4513711
_shelx_space_group_comment
;
The symmetry employed for this shelxl refinement is uniquely defined
by the following loop, which should always be used as a source of
symmetry information in preference to the above space-group names.
They are only intended as comments.
;
_shelx_estimated_absorpt_t_min 0.962
_shelx_estimated_absorpt_t_max 0.987
_shelxl_version_number 2014-3

loop_
_space_group_symop_operation_xyz
'x, y, z'
'-x, -y, -z'

loop_
_atom_site_label
_atom_site_type_symbol
_atom_site_fract_x
_atom_site_fract_y
_atom_site_fract_z
_atom_site_U_iso_or_equiv
_atom_site_adp_type
_atom_site_occupancy
_atom_site_site_symmetry_order
_atom_site_calc_flag
_atom_site_refinement_flags_posn
_atom_site_refinement_flags_adp
_atom_site_refinement_flags_occupancy
_atom_site_disorder_assembly
_atom_site_disorder_group
Fe1 Fe 0.67060(9) 0.13716(8) 0.25563(3) 0.0299(3) Uani 1 1 d . . . . .
C1 C 0.4770(6) 0.1959(5) 0.3805(2) 0.0243(16) Uani 1 1 d . . . . .
N1 N 0.3916(6) 0.1298(5) 0.3888(2) 0.0311(14) Uani 1 1 d . . . . .
O10 O 0.3311(5) 0.1236(4) 0.35926(19) 0.0503(15) Uani 1 1 d . . . . .
O11 O 0.3970(5) 0.0797(4) 0.42568(18) 0.0528(15) Uani 1 1 d . . . . .
C3 C 0.6375(6) 0.2551(5) 0.3326(2) 0.0256(16) Uani 1 1 d . . . . .
O3 O 0.7025(4) 0.2417(3) 0.29482(15) 0.0325(12) Uani 1 1 d . . . . .
C2 C 0.5452(6) 0.1912(5) 0.3398(2) 0.0234(16) Uani 1 1 d . . . . .
O2 O 0.5387(4) 0.1397(3) 0.30591(14) 0.0294(11) Uani 1 1 d . . . . .
C4 C 0.6463(6) 0.3213(5) 0.3650(2) 0.0276(16) Uani 1 1 d . . . . .
N4 N 0.7322(6) 0.3891(5) 0.35604(19) 0.0337(15) Uani 1 1 d . . . . .
O40 O 0.6770(6) 0.4910(5) 0.3567(2) 0.082(2) Uani 1 1 d . . . . .
O41 O 0.8408(6) 0.3410(5) 0.3488(2) 0.0696(18) Uani 1 1 d . . . . .
C5 C 0.5742(6) 0.3331(6) 0.4071(2) 0.0336(18) Uani 1 1 d . . . . .
O5 O 0.5845(5) 0.3880(4) 0.43739(17) 0.0459(14) Uani 1 1 d . . . . .
C6 C 0.4779(6) 0.2694(5) 0.4146(2) 0.0311(17) Uani 1 1 d . . . . .
O6 O 0.4083(4) 0.2859(4) 0.44866(15) 0.0384(13) Uani 1 1 d . . . . .
C11 C 0.5146(6) 0.3264(5) 0.1430(2) 0.0303(17) Uani 1 1 d . . . . .
N11 N 0.3735(7) 0.3882(6) 0.1525(2) 0.0388(17) Uani 1 1 d . . . . .
O110 O 0.3417(6) 0.4676(7) 0.1714(3) 0.108(3) Uani 1 1 d . . . . .
O111 O 0.3053(6) 0.3489(6) 0.1377(3) 0.112(3) Uani 1 1 d . . . . .
C13 C 0.7317(6) 0.2053(5) 0.1695(2) 0.0274(16) Uani 1 1 d . . . . .
O13 O 0.7917(4) 0.1575(3) 0.20497(15) 0.0280(11) Uani 1 1 d . . . . .
C12 C 0.5880(6) 0.2662(5) 0.1775(2) 0.0265(16) Uani 1 1 d . . . . .
O12 O 0.5434(4) 0.2544(3) 0.21741(14) 0.0294(11) Uani 1 1 d . . . . .
C14 C 0.7868(6) 0.2032(5) 0.1272(2) 0.0263(16) Uani 1 1 d . . . . .
N14 N 0.9257(6) 0.1371(5) 0.1189(2) 0.0351(15) Uani 1 1 d . . . . .
O140 O 0.9986(5) 0.1304(4) 0.14577(19) 0.0490(14) Uani 1 1 d . . . . .
O141 O 0.9558(5) 0.0902(4) 0.08253(18) 0.0511(15) Uani 1 1 d . . . . .
C15 C 0.7159(7) 0.2685(6) 0.0901(2) 0.0370(19) Uani 1 1 d . . . . .
O15 O 0.7609(5) 0.2811(4) 0.05281(16) 0.0438(13) Uani 1 1 d . . . . .
C16 C 0.5669(7) 0.3287(6) 0.0981(2) 0.0351(18) Uani 1 1 d . . . . .
O16 O 0.5022(5) 0.3747(4) 0.06618(16) 0.0465(14) Uani 1 1 d . . . . .
C21 C 0.7779(7) -0.1726(6) 0.1994(3) 0.0399(19) Uani 1 1 d . . . . .
N21 N 0.7123(7) -0.1560(6) 0.1569(3) 0.052(2) Uani 1 1 d . . . . .
O210 O 0.7226(14) -0.0694(13) 0.1319(4) 0.059(5) Uiso 0.63(6) 1 d . . P A 1
O211 O 0.674(2) -0.2143(11) 0.1451(8) 0.078(6) Uiso 0.63(6) 1 d . . P A 1
O21' O 0.628(4) -0.2152(16) 0.1609(12) 0.076(10) Uiso 0.37(6) 1 d . . P A 2
O22' O 0.697(4) -0.093(3) 0.1322(12) 0.114(14) Uiso 0.37(6) 1 d . . P A 2
C23 C 0.8258(7) -0.0944(6) 0.2654(2) 0.0347(18) Uani 1 1 d . . . . .
O23 O 0.8059(4) -0.0009(4) 0.28376(15) 0.0348(12) Uani 1 1 d . . . . .
C22 C 0.7463(7) -0.0833(6) 0.2262(2) 0.0353(18) Uani 1 1 d . . . . .
O22 O 0.6533(4) 0.0153(4) 0.22147(14) 0.0334(12) Uani 1 1 d . . . . .
C24 C 0.9098(7) -0.1995(6) 0.2789(3) 0.0393(19) Uani 1 1 d . . . . .
N24 N 0.9777(6) -0.2129(6) 0.3212(3) 0.054(2) Uani 1 1 d . . . . .
O240 O 1.1005(10) -0.2467(9) 0.3128(4) 0.075(4) Uiso 0.77(3) 1 d . . P B 1
O241 O 0.9178(9) -0.1721(10) 0.3540(3) 0.067(4) Uiso 0.77(3) 1 d . . P B 1
O24' O 0.941(3) -0.254(4) 0.3490(12) 0.094(17) Uiso 0.23(3) 1 d . . P B 2
O25' O 1.079(4) -0.266(3) 0.3287(17) 0.086(13) Uiso 0.23(3) 1 d . . P B 2
C25 C 0.9305(7) -0.3005(7) 0.2555(3) 0.048(2) Uani 1 1 d . . . . .
O25 O 0.9921(5) -0.3976(4) 0.2685(2) 0.079(2) Uani 1 1 d . . . . .
C26 C 0.8770(7) -0.2802(6) 0.2085(3) 0.046(2) Uani 1 1 d . . . . .
O26 O 0.9200(5) -0.3562(4) 0.1825(2) 0.0653(18) Uani 1 1 d . . . . .
P11 P 0.62929(18) -0.26700(15) 0.43869(6) 0.0339(5) Uani 1 1 d . . . . .
C101 C 0.6651(6) -0.1573(5) 0.4630(2) 0.0358(18) Uani 1 1 d . . . . .
H10A H 0.6140 -0.0830 0.4485 0.043 Uiso 1 1 calc R U . . .
H10B H 0.6349 -0.1553 0.4948 0.043 Uiso 1 1 calc R U . . .
C102 C 0.8069(7) -0.1695(7) 0.4600(3) 0.051(2) Uani 1 1 d . . . . .
H10C H 0.8391 -0.1750 0.4283 0.061 Uiso 1 1 calc R U . . .
H10D H 0.8581 -0.2416 0.4760 0.061 Uiso 1 1 calc R U . . .
C103 C 0.8302(8) -0.0706(6) 0.4792(3) 0.055(2) Uani 1 1 d . . . . .
H10E H 0.7928 -0.0616 0.5102 0.066 Uiso 1 1 calc R U . . .
H10F H 0.9249 -0.0894 0.4799 0.066 Uiso 1 1 calc R U . . .
C104 C 0.7708(8) 0.0415(7) 0.4526(3) 0.073(3) Uani 1 1 d . . . . .
H10G H 0.8048 0.0323 0.4216 0.110 Uiso 1 1 calc R U . . .
H10H H 0.7931 0.1005 0.4651 0.110 Uiso 1 1 calc R U . . .
H10I H 0.6762 0.0639 0.4539 0.110 Uiso 1 1 calc R U . . .
C111 C 0.7306(6) -0.4081(5) 0.4583(2) 0.0363(18) Uani 1 1 d . . . . .
H11A H 0.7445 -0.4051 0.4901 0.044 Uiso 1 1 calc R U . . .
H11B H 0.6823 -0.4594 0.4567 0.044 Uiso 1 1 calc R U . . .
C112 C 0.8636(6) -0.4618(6) 0.4339(2) 0.0358(18) Uani 1 1 d . . . . .
H11C H 0.8515 -0.4636 0.4019 0.043 Uiso 1 1 calc R U . . .
H11D H 0.9150 -0.4135 0.4366 0.043 Uiso 1 1 calc R U . . .
C113 C 0.9387(7) -0.5815(6) 0.4517(2) 0.044(2) Uani 1 1 d . . . . .
H11E H 0.8857 -0.6289 0.4499 0.053 Uiso 1 1 calc R U . . .
H11F H 0.9526 -0.5791 0.4835 0.053 Uiso 1 1 calc R U . . .
C114 C 1.0689(7) -0.6381(6) 0.4273(3) 0.057(2) Uani 1 1 d . . . . .
H11G H 1.0567 -0.6376 0.3955 0.086 Uiso 1 1 calc R U . . .
H11H H 1.1090 -0.7170 0.4391 0.086 Uiso 1 1 calc R U . . .
H11I H 1.1254 -0.5962 0.4314 0.086 Uiso 1 1 calc R U . . .
C121 C 0.4641(6) -0.2468(6) 0.4558(2) 0.0384(19) Uani 1 1 d . . . . .
H12A H 0.4597 -0.2678 0.4880 0.046 Uiso 1 1 calc R U . . .
H12B H 0.4107 -0.1646 0.4516 0.046 Uiso 1 1 calc R U . . .
C122 C 0.4036(6) -0.3148(6) 0.4312(2) 0.0387(19) Uani 1 1 d . . . . .
H12C H 0.3923 -0.2843 0.4000 0.046 Uiso 1 1 calc R U . . .
H12D H 0.4634 -0.3955 0.4309 0.046 Uiso 1 1 calc R U . . .
C123 C 0.2728(6) -0.3089(6) 0.4529(2) 0.0398(19) Uani 1 1 d . . . . .
H12E H 0.2844 -0.3397 0.4840 0.048 Uiso 1 1 calc R U . . .
H12F H 0.2133 -0.2281 0.4534 0.048 Uiso 1 1 calc R U . . .
C124 C 0.2113(7) -0.3751(6) 0.4287(3) 0.052(2) Uani 1 1 d . . . . .
H12G H 0.1988 -0.3446 0.3979 0.078 Uiso 1 1 calc R U . . .
H12H H 0.1270 -0.3677 0.4437 0.078 Uiso 1 1 calc R U . . .
H12I H 0.2682 -0.4557 0.4290 0.078 Uiso 1 1 calc R U . . .
C131 C 0.6459(6) -0.2556(5) 0.3794(2) 0.0357(18) Uani 1 1 d . . . . .
H13A H 0.7376 -0.2681 0.3703 0.043 Uiso 1 1 calc R U . . .
H13B H 0.6253 -0.3172 0.3674 0.043 Uiso 1 1 calc R U . . .
C132 C 0.5587(7) -0.1400(6) 0.3582(2) 0.042(2) Uani 1 1 d . . . . .
H13C H 0.4719 -0.1152 0.3741 0.051 Uiso 1 1 calc R U . . .
H13D H 0.5968 -0.0820 0.3618 0.051 Uiso 1 1 calc R U . . .
C133 C 0.5435(8) -0.1470(7) 0.3085(3) 0.053(2) Uani 1 1 d . . . . .
H13E H 0.5016 -0.0687 0.2954 0.064 Uiso 1 1 calc R U . . .
H13F H 0.6309 -0.1805 0.2934 0.064 Uiso 1 1 calc R U . . .
C134 C 0.4641(8) -0.2173(7) 0.2994(3) 0.061(2) Uani 1 1 d . . . . .
H13G H 0.5119 -0.2977 0.3078 0.091 Uiso 1 1 calc R U . . .
H13H H 0.4481 -0.2094 0.2677 0.091 Uiso 1 1 calc R U . . .
H13I H 0.3810 -0.1903 0.3169 0.091 Uiso 1 1 calc R U . . .
P21 P 1.11202(17) 0.24741(15) 0.25177(6) 0.0345(5) Uani 1 1 d . . . . .
C201 C 1.2692(6) 0.1704(6) 0.2251(2) 0.042(2) Uani 1 1 d . . . . .
H20A H 1.3144 0.2241 0.2169 0.051 Uiso 1 1 calc R U . . .
H20B H 1.3217 0.1116 0.2466 0.051 Uiso 1 1 calc R U . . .
C202 C 1.2613(7) 0.1121(7) 0.1831(3) 0.063(3) Uani 1 1 d . . . . .
H20C H 1.2206 0.0553 0.1917 0.075 Uiso 1 1 calc R U . . .
H20D H 1.2041 0.1703 0.1625 0.075 Uiso 1 1 calc R U . . .
C203 C 1.3886(8) 0.0540(8) 0.1592(3) 0.080(3) Uani 1 1 d . . . . .
H20E H 1.4389 -0.0143 0.1774 0.096 Uiso 1 1 calc R U . . .
H20F H 1.4373 0.1060 0.1562 0.096 Uiso 1 1 calc R U . . .
C204 C 1.3798(9) 0.0180(9) 0.1137(3) 0.092(3) Uani 1 1 d . . . . .
H20G H 1.3352 -0.0363 0.1163 0.137 Uiso 1 1 calc R U . . .
H20H H 1.4674 -0.0182 0.1000 0.137 Uiso 1 1 calc R U . . .
H20I H 1.3310 0.0851 0.0952 0.137 Uiso 1 1 calc R U . . .
C211 C 1.1340(6) 0.3265(6) 0.2951(2) 0.0328(17) Uani 1 1 d . . . . .
H21A H 1.0494 0.3863 0.3033 0.039 Uiso 1 1 calc R U . . .
H21B H 1.1623 0.2744 0.3216 0.039 Uiso 1 1 calc R U . . .
C212 C 1.2338(6) 0.3832(5) 0.2823(2) 0.0339(18) Uani 1 1 d . . . . .
H21C H 1.3187 0.3235 0.2743 0.041 Uiso 1 1 calc R U . . .
H21D H 1.2058 0.4352 0.2557 0.041 Uiso 1 1 calc R U . . .
C213 C 1.2505(7) 0.4507(6) 0.3195(2) 0.041(2) Uani 1 1 d . . . . .
H21E H 1.1657 0.5104 0.3276 0.049 Uiso 1 1 calc R U . . .
H21F H 1.2793 0.3989 0.3461 0.049 Uiso 1 1 calc R U . . .
C214 C 1.3488(7) 0.5061(6) 0.3058(3) 0.054(2) Uani 1 1 d . . . . .
H21G H 1.4310 0.4479 0.2956 0.081 Uiso 1 1 calc R U . . .
H21H H 1.3631 0.5425 0.3313 0.081 Uiso 1 1 calc R U . . .
H21I H 1.3159 0.5638 0.2816 0.081 Uiso 1 1 calc R U . . .
C221 C 1.0080(6) 0.3429(5) 0.2117(2) 0.0335(18) Uani 1 1 d . . . . .
H22A H 1.0469 0.3991 0.1999 0.040 Uiso 1 1 calc R U . . .
H22B H 1.0050 0.2985 0.1865 0.040 Uiso 1 1 calc R U . . .
C222 C 0.8698(6) 0.4072(6) 0.2294(2) 0.0363(18) Uani 1 1 d . . . . .
H22C H 0.8378 0.3533 0.2476 0.044 Uiso 1 1 calc R U . . .
H22D H 0.8701 0.4661 0.2490 0.044 Uiso 1 1 calc R U . . .
C223 C 0.7769(7) 0.4642(6) 0.1929(3) 0.045(2) Uani 1 1 d . . . . .
H22E H 0.7750 0.4052 0.1736 0.055 Uiso 1 1 calc R U . . .
H22F H 0.8094 0.5172 0.1744 0.055 Uiso 1 1 calc R U . . .
C224 C 0.6396(7) 0.5298(7) 0.2112(3) 0.068(3) Uani 1 1 d . . . . .
H22G H 0.6028 0.4764 0.2265 0.103 Uiso 1 1 calc R U . . .
H22H H 0.5858 0.5712 0.1866 0.103 Uiso 1 1 calc R U . . .
H22I H 0.6416 0.5843 0.2322 0.103 Uiso 1 1 calc R U . . .
C231 C 1.0370(6) 0.1497(6) 0.2733(2) 0.0408(19) Uani 1 1 d . . . . .
H23A H 0.9519 0.1939 0.2880 0.049 Uiso 1 1 calc R U . . .
H23B H 1.0200 0.1132 0.2480 0.049 Uiso 1 1 calc R U . . .
C232 C 1.1142(7) 0.0543(6) 0.3069(3) 0.054(2) Uani 1 1 d . . . . .
H23C H 1.1273 -0.0208 0.2955 0.065 Uiso 1 1 calc R U . . .
H23D H 1.2008 0.0583 0.3090 0.065 Uiso 1 1 calc R U . . .
C233 C 1.0486(8) 0.0622(9) 0.3520(3) 0.089(3) Uani 1 1 d . . . . .
H23E H 0.9612 0.0600 0.3496 0.107 Uiso 1 1 calc R U . . .
H23F H 1.0368 0.1369 0.3634 0.107 Uiso 1 1 calc R U . . .
C234 C 1.1205(8) -0.0315(7) 0.3855(3) 0.074(3) Uani 1 1 d . . . . .
H23G H 1.1217 -0.1049 0.3768 0.111 Uiso 1 1 calc R U . . .
H23H H 1.0763 -0.0152 0.4150 0.111 Uiso 1 1 calc R U . . .
H23I H 1.2098 -0.0347 0.3863 0.111 Uiso 1 1 calc R U . . .
P31 P 1.17513(17) 0.71986(15) 0.05884(6) 0.0332(5) Uani 1 1 d . . . . .
C301 C 1.3232(6) 0.7435(5) 0.0442(2) 0.0351(18) Uiso 1 1 d . . . . .
H30A H 1.3410 0.7379 0.0116 0.042 Uiso 1 1 calc R U . . .
H30B H 1.3096 0.8225 0.0511 0.042 Uiso 1 1 calc R U . . .
C302 C 1.4430(6) 0.6632(6) 0.0668(2) 0.0415(19) Uiso 1 1 d . . . . .
H30C H 1.4279 0.6703 0.0994 0.050 Uiso 1 1 calc R U . . .
H30D H 1.4570 0.5837 0.0605 0.050 Uiso 1 1 calc R U . . .
C303 C 1.5636(7) 0.6870(6) 0.0517(3) 0.048(2) Uiso 1 1 d . . . . .
H30E H 1.5514 0.7652 0.0594 0.057 Uiso 1 1 calc R U . . .
H30F H 1.5764 0.6837 0.0189 0.057 Uiso 1 1 calc R U . . .
C304 C 1.6848(7) 0.6024(6) 0.0729(3) 0.055(2) Uiso 1 1 d . . . . .
H30G H 1.6771 0.6120 0.1050 0.083 Uiso 1 1 calc R U . . .
H30H H 1.7615 0.6165 0.0598 0.083 Uiso 1 1 calc R U . . .
H30I H 1.6935 0.5244 0.0674 0.083 Uiso 1 1 calc R U . . .
C311 C 1.1467(7) 0.7221(6) 0.1182(2) 0.043(2) Uiso 1 1 d . . . . .
H31A H 1.0657 0.7080 0.1266 0.051 Uiso 1 1 calc R U . . .
H31B H 1.2189 0.6593 0.1322 0.051 Uiso 1 1 calc R U . . .
C312 C 1.1354(9) 0.8347(7) 0.1366(3) 0.072(3) Uiso 1 1 d . . . . .
H31C H 1.2102 0.8542 0.1241 0.087 Uiso 1 1 calc R U . . .
H31D H 1.0557 0.8952 0.1259 0.087 Uiso 1 1 calc R U . . .
C313 C 1.1310(8) 0.8359(7) 0.1865(3) 0.070(3) Uiso 1 1 d . . . . .
H31E H 1.1103 0.9149 0.1952 0.084 Uiso 1 1 calc R U . . .
H31F H 1.0612 0.8102 0.1996 0.084 Uiso 1 1 calc R U . . .
C314 C 1.2539(11) 0.7623(10) 0.2039(4) 0.140(5) Uiso 1 1 d . . . . .
H31G H 1.2753 0.6844 0.1948 0.210 Uiso 1 1 calc R U . . .
H31H H 1.2471 0.7627 0.2364 0.210 Uiso 1 1 calc R U . . .
H31I H 1.3223 0.7902 0.1922 0.210 Uiso 1 1 calc R U . . .
C321 C 1.0474(6) 0.8342(5) 0.0319(2) 0.0349(18) Uiso 1 1 d . . . . .
H32A H 1.0412 0.9068 0.0439 0.042 Uiso 1 1 calc R U . . .
H32B H 1.0734 0.8374 -0.0002 0.042 Uiso 1 1 calc R U . . .
C322 C 0.9135(6) 0.8280(6) 0.0363(2) 0.0408(19) Uiso 1 1 d . . . . .
H32C H 0.8857 0.8235 0.0682 0.049 Uiso 1 1 calc R U . . .
H32D H 0.9159 0.7584 0.0227 0.049 Uiso 1 1 calc R U . . .
C323 C 0.8159(7) 0.9340(6) 0.0130(3) 0.044(2) Uiso 1 1 d . . . . .
H32E H 0.8107 1.0028 0.0279 0.053 Uiso 1 1 calc R U . . .
H32F H 0.8478 0.9409 -0.0182 0.053 Uiso 1 1 calc R U . . .
C324 C 0.6827(7) 0.9298(6) 0.0137(3) 0.060(2) Uiso 1 1 d . . . . .
H32G H 0.6870 0.8623 -0.0012 0.090 Uiso 1 1 calc R U . . .
H32H H 0.6248 0.9987 -0.0018 0.090 Uiso 1 1 calc R U . . .
H32I H 0.6492 0.9257 0.0446 0.090 Uiso 1 1 calc R U . . .
C331 C 1.1925(6) 0.5829(5) 0.0407(2) 0.0348(18) Uiso 1 1 d . . . . .
H33A H 1.1779 0.5910 0.0085 0.042 Uiso 1 1 calc R U . . .
H33B H 1.2834 0.5305 0.0443 0.042 Uiso 1 1 calc R U . . .
C332 C 1.1022(6) 0.5267(5) 0.0646(2) 0.0348(18) Uiso 1 1 d . . . . .
H33C H 1.1142 0.5196 0.0969 0.042 Uiso 1 1 calc R U . . .
H33D H 1.0109 0.5762 0.0598 0.042 Uiso 1 1 calc R U . . .
C333 C 1.1287(7) 0.4093(6) 0.0479(3) 0.044(2) Uiso 1 1 d . . . . .
H33E H 1.2213 0.3614 0.0513 0.053 Uiso 1 1 calc R U . . .
H33F H 1.1132 0.4173 0.0157 0.053 Uiso 1 1 calc R U . . .
C334 C 1.0448(7) 0.3489(6) 0.0723(3) 0.057(2) Uiso 1 1 d . . . . .
H33G H 1.0584 0.3419 0.1042 0.085 Uiso 1 1 calc R U . . .
H33H H 1.0689 0.2728 0.0610 0.085 Uiso 1 1 calc R U . . .
H33I H 0.9532 0.3932 0.0674 0.085 Uiso 1 1 calc R U . . .

loop_
_atom_site_aniso_label
_atom_site_aniso_U_11
_atom_site_aniso_U_22
_atom_site_aniso_U_33
_atom_site_aniso_U_23
_atom_site_aniso_U_13
_atom_site_aniso_U_12
Fe1 0.0339(6) 0.0318(6) 0.0237(6) -0.0021(5) -0.0009(5) -0.0118(5)
C1 0.023(4) 0.028(4) 0.023(4) 0.000(3) -0.005(3) -0.010(3)
N1 0.040(4) 0.033(4) 0.016(3) 0.005(3) 0.000(3) -0.011(3)
O10 0.046(3) 0.055(3) 0.054(4) -0.002(3) -0.008(3) -0.022(3)
O11 0.066(4) 0.058(3) 0.041(4) -0.001(3) -0.002(3) -0.030(3)
C3 0.023(4) 0.027(4) 0.024(4) -0.005(3) -0.008(3) -0.004(3)
O3 0.035(3) 0.032(3) 0.031(3) -0.005(2) 0.005(2) -0.014(2)
C2 0.021(4) 0.023(4) 0.020(4) 0.002(3) -0.002(3) -0.002(3)
O2 0.044(3) 0.026(3) 0.017(3) -0.004(2) 0.003(2) -0.011(2)
C4 0.027(4) 0.033(4) 0.023(4) -0.004(3) -0.001(3) -0.010(3)
N4 0.040(4) 0.024(4) 0.032(4) -0.017(3) -0.001(3) -0.002(3)
O40 0.083(5) 0.059(4) 0.113(6) -0.008(4) -0.011(4) -0.036(4)
O41 0.065(4) 0.072(4) 0.084(5) -0.013(4) 0.006(4) -0.040(4)
C5 0.035(4) 0.034(4) 0.028(4) -0.002(4) -0.006(4) -0.007(4)
O5 0.052(3) 0.051(3) 0.037(3) -0.012(3) -0.003(3) -0.020(3)
C6 0.032(4) 0.031(4) 0.025(4) 0.000(3) -0.005(3) -0.005(3)
O6 0.038(3) 0.049(3) 0.026(3) -0.004(2) 0.007(2) -0.013(2)
C11 0.024(4) 0.033(4) 0.028(4) 0.006(3) -0.007(3) -0.004(3)
N11 0.051(5) 0.043(4) 0.027(4) 0.016(3) -0.010(3) -0.024(4)
O110 0.050(4) 0.102(6) 0.144(8) -0.025(5) 0.005(4) 0.007(4)
O111 0.055(5) 0.103(6) 0.174(9) -0.007(5) -0.016(5) -0.022(4)
C13 0.032(4) 0.032(4) 0.026(4) -0.002(3) -0.007(3) -0.018(3)
O13 0.027(3) 0.029(3) 0.029(3) -0.006(2) -0.003(2) -0.009(2)
C12 0.029(4) 0.026(4) 0.030(4) -0.006(3) -0.001(3) -0.016(3)
O12 0.027(3) 0.039(3) 0.021(3) 0.002(2) 0.000(2) -0.012(2)
C14 0.032(4) 0.022(4) 0.022(4) 0.004(3) -0.002(3) -0.008(3)
N14 0.052(4) 0.039(4) 0.023(4) -0.002(3) -0.004(3) -0.027(3)
O140 0.033(3) 0.059(3) 0.054(4) -0.002(3) -0.005(3) -0.017(3)
O141 0.057(4) 0.047(3) 0.043(4) -0.009(3) 0.003(3) -0.011(3)
C15 0.049(5) 0.035(4) 0.033(5) 0.000(4) 0.000(4) -0.023(4)
O15 0.054(3) 0.059(3) 0.025(3) 0.001(3) 0.000(3) -0.029(3)
C16 0.049(5) 0.036(4) 0.025(4) 0.006(4) -0.010(4) -0.021(4)
O16 0.049(3) 0.053(3) 0.031(3) 0.011(3) -0.005(3) -0.014(3)
C21 0.042(5) 0.041(5) 0.043(5) -0.010(4) -0.004(4) -0.021(4)
N21 0.058(5) 0.038(4) 0.060(6) -0.017(4) -0.013(4) -0.012(4)
C23 0.034(4) 0.042(5) 0.031(4) -0.008(4) 0.010(4) -0.019(4)
O23 0.036(3) 0.040(3) 0.025(3) -0.003(2) -0.005(2) -0.009(2)
C22 0.038(5) 0.036(5) 0.037(5) -0.003(4) 0.007(4) -0.022(4)
O22 0.044(3) 0.034(3) 0.024(3) -0.007(2) -0.004(2) -0.014(2)
C24 0.034(4) 0.033(5) 0.046(5) 0.006(4) 0.001(4) -0.010(4)
N24 0.020(4) 0.037(4) 0.087(7) 0.014(5) -0.004(4) 0.007(3)
C25 0.032(5) 0.034(5) 0.077(7) 0.005(5) -0.002(5) -0.014(4)
O25 0.071(4) 0.027(3) 0.130(6) 0.008(3) -0.039(4) -0.004(3)
C26 0.045(5) 0.026(4) 0.064(6) -0.016(4) 0.013(5) -0.011(4)
O26 0.057(4) 0.048(3) 0.092(5) -0.030(3) 0.018(3) -0.019(3)
P11 0.0340(11) 0.0403(12) 0.0296(12) -0.0024(9) -0.0008(9) -0.0163(9)
C101 0.046(5) 0.041(4) 0.025(4) 0.001(3) -0.005(4) -0.021(4)
C102 0.056(5) 0.076(6) 0.033(5) -0.015(4) 0.004(4) -0.037(5)
C103 0.059(6) 0.053(5) 0.060(6) -0.008(5) -0.008(5) -0.027(5)
C104 0.077(7) 0.060(6) 0.082(8) 0.008(5) -0.004(6) -0.026(5)
C111 0.043(5) 0.036(4) 0.028(4) -0.004(3) 0.004(4) -0.013(4)
C112 0.033(4) 0.045(5) 0.032(4) 0.000(4) 0.001(3) -0.019(4)
C113 0.054(5) 0.051(5) 0.028(4) -0.007(4) 0.002(4) -0.018(4)
C114 0.039(5) 0.062(5) 0.060(6) -0.014(5) 0.006(4) -0.005(4)
C121 0.039(4) 0.043(4) 0.033(5) -0.003(4) -0.007(4) -0.013(4)
C122 0.037(4) 0.048(5) 0.037(5) 0.001(4) -0.012(4) -0.021(4)
C123 0.032(4) 0.057(5) 0.034(5) 0.000(4) -0.003(4) -0.020(4)
C124 0.044(5) 0.067(5) 0.053(6) 0.006(4) -0.016(4) -0.030(4)
C131 0.034(4) 0.039(4) 0.032(4) -0.004(4) 0.011(3) -0.013(4)
C132 0.045(5) 0.053(5) 0.031(5) 0.000(4) 0.008(4) -0.023(4)
C133 0.054(5) 0.063(5) 0.047(6) -0.004(4) 0.015(4) -0.029(5)
C134 0.071(6) 0.072(6) 0.048(6) 0.001(5) -0.011(5) -0.036(5)
P21 0.0309(11) 0.0408(12) 0.0309(12) -0.0032(9) -0.0004(9) -0.0122(9)
C201 0.031(4) 0.048(5) 0.045(5) -0.012(4) 0.002(4) -0.009(4)
C202 0.050(5) 0.084(6) 0.065(6) -0.044(5) 0.014(5) -0.035(5)
C203 0.044(6) 0.098(7) 0.098(8) -0.059(7) 0.011(5) -0.016(5)
C204 0.075(7) 0.141(9) 0.075(8) -0.051(7) 0.025(6) -0.055(7)
C211 0.026(4) 0.048(4) 0.028(4) -0.003(4) 0.003(3) -0.019(3)
C212 0.032(4) 0.028(4) 0.039(5) -0.004(3) -0.002(4) -0.007(3)
C213 0.044(5) 0.036(4) 0.042(5) -0.005(4) -0.011(4) -0.011(4)
C214 0.047(5) 0.042(5) 0.073(7) -0.006(4) -0.006(5) -0.016(4)
C221 0.043(4) 0.042(4) 0.025(4) -0.003(3) -0.003(3) -0.027(4)
C222 0.033(4) 0.035(4) 0.036(5) 0.003(4) 0.001(4) -0.009(3)
C223 0.045(5) 0.040(4) 0.049(5) 0.007(4) -0.012(4) -0.013(4)
C224 0.045(5) 0.080(6) 0.065(7) 0.014(5) -0.004(5) -0.008(5)
C231 0.032(4) 0.050(5) 0.043(5) 0.003(4) -0.005(4) -0.019(4)
C232 0.042(5) 0.052(5) 0.068(7) 0.012(5) -0.013(5) -0.017(4)
C233 0.049(6) 0.122(8) 0.078(8) 0.050(7) -0.008(6) -0.021(6)
C234 0.049(6) 0.102(7) 0.069(7) 0.027(6) -0.004(5) -0.031(5)
P31 0.0321(11) 0.0382(11) 0.0312(12) 0.0002(9) -0.0018(9) -0.0155(9)

loop_
_atom_type_symbol
_atom_type_description
_atom_type_scat_dispersion_real
_atom_type_scat_dispersion_imag
_atom_type_scat_source
C C 0.0033 0.0016 'International Tables Vol C Tables 4.2.6.8 and 6.1.1.4'
H H 0.0000 0.0000 'International Tables Vol C Tables 4.2.6.8 and 6.1.1.4'
N N 0.0061 0.0033 'International Tables Vol C Tables 4.2.6.8 and 6.1.1.4'
O O 0.0106 0.0060 'International Tables Vol C Tables 4.2.6.8 and 6.1.1.4'
P P 0.1023 0.0942 'International Tables Vol C Tables 4.2.6.8 and 6.1.1.4'
Fe Fe 0.3463 0.8444 'International Tables Vol C Tables 4.2.6.8 and 6.1.1.4'

loop_
_geom_angle_atom_site_label_1
_geom_angle_atom_site_label_2
_geom_angle_atom_site_label_3
_geom_angle
O3 Fe1 O12 98.17(17)
O3 Fe1 O22 172.39(19)
O12 Fe1 O22 89.40(18)
O3 Fe1 O2 80.40(18)
O12 Fe1 O2 94.57(17)
O22 Fe1 O2 98.36(18)
O3 Fe1 O23 92.31(18)
O12 Fe1 O23 168.53(18)
O22 Fe1 O23 80.20(19)
O2 Fe1 O23 91.74(17)
O3 Fe1 O13 95.00(18)
O12 Fe1 O13 80.00(17)
O22 Fe1 O13 86.99(18)
O2 Fe1 O13 172.38(16)
O23 Fe1 O13 94.53(17)
C2 C1 C6 122.9(6)
C2 C1 N1 119.4(6)
C6 C1 N1 117.6(6)
O10 N1 O11 126.0(7)
O10 N1 C1 118.3(6)
O11 N1 C1 115.6(6)
O3 C3 C4 125.0(6)
O3 C3 C2 114.8(6)
C4 C3 C2 120.2(6)
C3 O3 Fe1 115.2(4)
O2 C2 C1 127.3(6)
O2 C2 C3 114.1(5)
C1 C2 C3 118.6(6)
C2 O2 Fe1 114.8(4)
C3 C4 C5 123.7(7)
C3 C4 N4 119.1(6)
C5 C4 N4 117.1(6)
O41 N4 O40 126.7(7)
O41 N4 C4 118.2(6)
O40 N4 C4 115.1(6)
O5 C5 C4 124.9(7)
O5 C5 C6 118.4(6)
C4 C5 C6 116.6(6)
O6 C6 C1 124.9(7)
O6 C6 C5 117.5(6)
C1 C6 C5 117.5(6)
C12 C11 C16 123.0(6)
C12 C11 N11 118.3(6)
C16 C11 N11 118.6(6)
O110 N11 O111 126.4(9)
O110 N11 C11 118.4(7)
O111 N11 C11 115.2(7)
O13 C13 C14 126.2(6)
O13 C13 C12 114.3(6)
C14 C13 C12 119.5(6)
C13 O13 Fe1 112.6(4)
O12 C12 C11 125.1(6)
O12 C12 C13 115.0(6)
C11 C12 C13 119.9(6)
C12 O12 Fe1 114.1(4)
C13 C14 C15 122.8(6)
C13 C14 N14 119.6(6)
C15 C14 N14 117.5(6)
O140 N14 O141 125.1(7)
O140 N14 C14 119.7(6)
O141 N14 C14 115.2(6)
O15 C15 C14 126.6(7)
O15 C15 C16 116.3(6)
C14 C15 C16 117.1(6)
O16 C16 C11 124.5(7)
O16 C16 C15 118.6(6)
C11 C16 C15 116.9(6)
C22 C21 C26 123.3(7)
C22 C21 N21 119.2(7)
C26 C21 N21 117.4(7)
O211 N21 O210 122.3(12)
O22' N21 O21' 117(3)
O22' N21 C21 131(3)
O211 N21 C21 124.9(13)
O210 N21 C21 112.2(10)
O21' N21 C21 108.9(14)
O23 C23 C24 125.6(7)
O23 C23 C22 115.1(6)
C24 C23 C22 119.3(7)
C23 O23 Fe1 114.4(4)
O22 C22 C21 127.0(7)
O22 C22 C23 113.8(6)
C21 C22 C23 119.2(7)
C22 O22 Fe1 114.3(4)
C23 C24 C25 122.3(8)
C23 C24 N24 119.3(7)
C25 C24 N24 118.2(7)
O24' N24 O25' 91(4)
O241 N24 O240 127.8(10)
O24' N24 C24 115(2)
O25' N24 C24 129(3)
O241 N24 C24 120.0(7)
O240 N24 C24 110.2(9)
N24 O24' O25' 45(2)
N24 O25' O24' 44(3)
O25 C25 C24 125.3(8)
O25 C25 C26 118.6(7)
C24 C25 C26 116.0(7)
O26 C26 C21 124.9(8)
O26 C26 C25 118.9(7)
C21 C26 C25 116.2(7)
C131 P11 C121 109.3(3)
C131 P11 C101 111.2(3)
C121 P11 C101 106.7(3)
C131 P11 C111 109.5(3)
C121 P11 C111 108.0(3)
C101 P11 C111 112.1(3)
C102 C101 P11 116.2(5)
C101 C102 C103 113.7(6)
C104 C103 C102 112.8(7)
C112 C111 P11 116.9(5)
C113 C112 C111 112.8(6)
C112 C113 C114 114.0(6)
C122 C121 P11 115.6(5)
C123 C122 C121 112.1(6)
C124 C123 C122 112.7(6)
C132 C131 P11 114.6(4)
C133 C132 C131 112.2(6)
C134 C133 C132 113.9(6)
C231 P21 C211 111.3(3)
C231 P21 C221 107.4(3)
C211 P21 C221 110.0(3)
C231 P21 C201 109.8(3)
C211 P21 C201 108.5(3)
C221 P21 C201 109.8(3)
C202 C201 P21 113.4(5)
C203 C202 C201 114.4(7)
C202 C203 C204 114.5(7)
C212 C211 P21 113.9(4)
C213 C212 C211 113.0(6)
C214 C213 C212 111.8(6)
C222 C221 P21 114.9(5)
C223 C222 C221 113.3(6)
C222 C223 C224 112.7(6)
C232 C231 P21 116.4(5)
C233 C232 C231 113.3(6)
C232 C233 C234 114.6(7)
C301 P31 C331 108.6(3)
C301 P31 C311 108.5(3)
C331 P31 C311 109.8(3)
C301 P31 C321 107.0(3)
C331 P31 C321 112.1(3)
C311 P31 C321 110.7(3)
C302 C301 P31 116.3(5)
C303 C302 C301 112.8(6)
C302 C303 C304 112.5(6)
C312 C311 P31 113.2(5)
C313 C312 C311 115.6(7)
C314 C313 C312 111.3(8)
C322 C321 P31 117.0(5)
C321 C322 C323 110.1(6)
C324 C323 C322 112.8(6)
C332 C331 P31 116.3(4)
C333 C332 C331 111.9(5)
C332 C333 C334 113.3(6)

loop_
_geom_bond_atom_site_label_1
_geom_bond_atom_site_label_2
_geom_bond_distance
Fe1 O3 1.984(4)
Fe1 O12 1.993(4)
Fe1 O22 1.995(4)
Fe1 O2 2.014(4)
Fe1 O23 2.014(4)
Fe1 O13 2.017(4)
C1 C2 1.384(8)
C1 C6 1.445(9)
C1 N1 1.475(8)
N1 O10 1.185(7)
N1 O11 1.231(7)
C3 O3 1.288(7)
C3 C4 1.367(8)
C3 C2 1.517(9)
C2 O2 1.276(7)
C4 C5 1.433(9)
C4 N4 1.499(8)
N4 O41 1.143(6)
N4 O40 1.205(7)
C5 O5 1.227(7)
C5 C6 1.554(9)
C6 O6 1.216(7)
C11 C12 1.372(9)
C11 C16 1.432(9)
C11 N11 1.483(9)
N11 O110 1.120(8)
N11 O111 1.179(8)
C13 O13 1.294(7)
C13 C14 1.368(8)
C13 C12 1.501(8)
C12 O12 1.285(7)
C14 C15 1.440(9)
C14 N14 1.468(8)
N14 O140 1.170(7)
N14 O141 1.250(7)
C15 O15 1.217(8)
C15 C16 1.551(9)
C16 O16 1.226(7)
C21 C22 1.361(9)
C21 C26 1.419(10)
C21 N21 1.492(10)
N21 O22' 1.02(4)
N21 O211 1.070(14)
N21 O210 1.31(2)
N21 O21' 1.40(4)
C23 O23 1.281(7)
C23 C24 1.364(9)
C23 C22 1.504(10)
C22 O22 1.296(7)
C24 C25 1.443(10)
C24 N24 1.502(10)
N24 O24' 1.08(4)
N24 O25' 1.10(4)
N24 O241 1.186(11)
N24 O240 1.279(12)
O24' O25' 1.56(5)
C25 O25 1.215(8)
C25 C26 1.551(11)
C26 O26 1.217(8)
P11 C131 1.784(7)
P11 C121 1.793(7)
P11 C101 1.800(6)
P11 C111 1.804(6)
C101 C102 1.521(9)
C102 C103 1.532(9)
C103 C104 1.517(10)
C111 C112 1.530(8)
C112 C113 1.511(9)
C113 C114 1.512(9)
C121 C122 1.534(9)
C122 C123 1.521(8)
C123 C124 1.517(9)
C131 C132 1.546(9)
C132 C133 1.537(9)
C133 C134 1.518(10)
P21 C231 1.786(7)
P21 C211 1.791(7)
P21 C221 1.796(7)
P21 C201 1.809(6)
C201 C202 1.541(9)
C202 C203 1.484(9)
C203 C204 1.501(11)
C211 C212 1.539(8)
C212 C213 1.525(9)
C213 C214 1.519(9)
C221 C222 1.520(8)
C222 C223 1.519(9)
C223 C224 1.520(9)
C231 C232 1.550(9)
C232 C233 1.481(11)
C233 C234 1.519(11)
P31 C301 1.793(7)
P31 C331 1.795(6)
P31 C311 1.796(7)
P31 C321 1.802(6)
C301 C302 1.519(9)
C302 C303 1.506(9)
C303 C304 1.527(9)
C311 C312 1.526(10)
C312 C313 1.503(11)
C313 C314 1.451(12)
C321 C322 1.513(9)
C322 C323 1.538(9)
C323 C324 1.498(9)
C331 C332 1.535(8)
C332 C333 1.521(8)
C333 C334 1.523(9)
